data_4131818
loop_
_publ_author_name
'Jin, Mingoo'
'Chung, Tim S.'
'Seki, Tomohiro'
'Ito, Hajime'
'Garcia-Garibay, Miguel A'

_publ_section_title
;
 Phosphorescence Control Mediated by Molecular Rotation and Aurophilic
 Interactions in Amphidynamic Crystals of
 1,4-Bis[tri-(p-fluorophenyl)phosphane-gold(I)-ethynyl]benzene.
;
_journal_issue 49
_journal_name_full 'Journal of the American Chemical Society'
_journal_page_first 18115
_journal_page_last 18121
_journal_paper_doi 10.1021/jacs.7b11316
_journal_volume 139
_journal_year 2017
_chemical_formula_moiety 'C50 H36 Au2 F6 P2'
_chemical_formula_sum 'C50 H36 Au2 F6 P2'
_chemical_formula_weight 1206.71
_space_group_crystal_system monoclinic
_space_group_IT_number 15
_space_group_name_Hall '-C 2yc'
_space_group_name_H-M_alt 'C 1 2/c 1'
_atom_sites_solution_hydrogens geom
_atom_sites_solution_primary direct
_atom_sites_solution_secondary difmap
_cell_angle_alpha 90.0000
_cell_angle_beta 97.2997(16)
_cell_angle_gamma 90.0000
_cell_formula_units_Z 8
_cell_length_a 31.171(2)
_cell_length_b 14.5681(8)
_cell_length_c 19.2032(11)
_cell_measurement_reflns_used 28498
_cell_measurement_temperature 213
_cell_measurement_theta_max 27.50
_cell_measurement_theta_min 3.06
_cell_volume 8649.5(9)
_computing_cell_refinement 'RAPID AUTO'
_computing_data_collection 'RAPID AUTO (Rigaku, ????)'
_computing_data_reduction 'RAPID AUTO'
_computing_molecular_graphics 'CrystalStructure 4.1'
_computing_publication_material 'CrystalStructure 4.1 (Rigaku, 2014)'
_computing_structure_refinement 'SHELXL2013 (Sheldrick, 2008)'
_computing_structure_solution 'SHELXS2013 (Sheldrick, 2008)'
_diffrn_ambient_temperature 213
_diffrn_detector_area_resol_mean 10.000
_diffrn_measured_fraction_theta_full 0.998
_diffrn_measured_fraction_theta_max 0.995
_diffrn_measurement_device_type 'Rigaku R-AXIS RAPID'
_diffrn_measurement_method \w
_diffrn_radiation_type 'Mo K\a'
_diffrn_radiation_wavelength 0.71075
_diffrn_reflns_av_R_equivalents 0.1152
_diffrn_reflns_Laue_measured_fraction_full 0.998
_diffrn_reflns_Laue_measured_fraction_max 0.995
_diffrn_reflns_limit_h_max 40
_diffrn_reflns_limit_h_min -40
_diffrn_reflns_limit_k_max 18
_diffrn_reflns_limit_k_min -18
_diffrn_reflns_limit_l_max 24
_diffrn_reflns_limit_l_min -24
_diffrn_reflns_number 63130
_diffrn_reflns_point_group_measured_fraction_full 0.998
_diffrn_reflns_point_group_measured_fraction_max 0.995
_diffrn_reflns_theta_full 25.242
_diffrn_reflns_theta_max 27.485
_diffrn_reflns_theta_min 2.994
_diffrn_standards_number 0
_exptl_absorpt_coefficient_mu 6.935
_exptl_absorpt_correction_T_max 0.633
_exptl_absorpt_correction_T_min 0.244
_exptl_absorpt_correction_type multi-scan
_exptl_absorpt_process_details 'ABSCOR (Rigaku, 1995)'
_exptl_crystal_colour yellow
_exptl_crystal_density_diffrn 1.853
_exptl_crystal_density_method 'not measured'
_exptl_crystal_description block
_exptl_crystal_F_000 4624.00
_exptl_crystal_size_max 0.176
_exptl_crystal_size_mid 0.171
_exptl_crystal_size_min 0.066
_refine_diff_density_max 1.80
_refine_diff_density_min -1.95
_refine_ls_extinction_method none
_refine_ls_goodness_of_fit_ref 1.074
_refine_ls_hydrogen_treatment constr
_refine_ls_number_parameters 439
_refine_ls_number_reflns 9890
_refine_ls_number_restraints 350
_refine_ls_R_factor_all 0.1265
_refine_ls_R_factor_gt 0.0627
_refine_ls_shift/su_max 0.001
_refine_ls_structure_factor_coef Fsqd
_refine_ls_weighting_details 'w = 1/[\s^2^(Fo^2^)+(0.0868P)^2^] where P=(Fo^2^+2Fc^2^)/3'
_refine_ls_weighting_scheme calc
_refine_ls_wR_factor_gt 0.1530
_refine_ls_wR_factor_ref 0.1890
_reflns_number_gt 5263
_reflns_number_total 9890
_reflns_threshold_expression F^2^>2.0\s(F^2^)
_cod_data_source_file ja7b11316_si_002.cif
_cod_data_source_block 2-213K
_cod_database_code 4131818

loop_
_space_group_symop_id
_space_group_symop_operation_xyz
1 +X,+Y,+Z
2 -X,+Y,1/2-Z
3 1/2+X,1/2+Y,+Z
4 1/2-X,1/2+Y,1/2-Z
5 -X,-Y,-Z
6 +X,-Y,1/2+Z
7 1/2-X,1/2-Y,-Z
8 1/2+X,1/2-Y,1/2+Z

loop_
_atom_site_label
_atom_site_type_symbol
_atom_site_fract_x
_atom_site_fract_y
_atom_site_fract_z
_atom_site_U_iso_or_equiv
_atom_site_adp_type
_atom_site_occupancy
_atom_site_site_symmetry_order
_atom_site_calc_flag
_atom_site_refinement_flags_posn
_atom_site_refinement_flags_adp
Au1 Au 0.05511(2) 0.21894(3) 0.26227(2) 0.06234(17) Uani 1 1 d . .
Au2 Au 0.21147(2) 0.13362(3) 0.58474(2) 0.07284(19) Uani 1 1 d . .
P3 P 0.08031(10) 0.28332(19) 0.16777(14) 0.0588(7) Uani 1 1 d . .
P4 P 0.19807(12) 0.2790(2) 0.61645(16) 0.0707(8) Uani 1 1 d . .
F41 F 0.3591(3) 0.4657(6) 0.7356(4) 0.111(3) Uani 1 1 d . .
F42 F 0.1132(3) 0.5007(6) 0.3815(4) 0.119(3) Uani 1 1 d . .
F43 F 0.0621(3) 0.2976(8) 0.8035(5) 0.139(4) Uani 1 1 d . .
F44 F 0.2633(2) 0.3919(7) 0.2397(5) 0.115(3) Uani 1 1 d . .
F45 F -0.0071(4) 0.6299(6) 0.0787(6) 0.145(4) Uani 1 1 d . .
F46 F 0.0943(3) 0.0468(7) -0.0775(5) 0.153(4) Uani 1 1 d . .
C5 C 0.05368(10) 0.3869(2) 0.13561(12) 0.0805(18) Uani 1 1 d G U
C6 C 0.07348(11) 0.4499(2) 0.09563(12) 0.0827(19) Uani 1 1 d G U
H6 H 0.1008 0.4368 0.0821 0.099 Uiso 1 1 calc R U
C7 C 0.05293(13) 0.5322(2) 0.07565(13) 0.0866(19) Uani 1 1 d G U
H7 H 0.0663 0.5748 0.0486 0.104 Uiso 1 1 calc R U
C8 C 0.01257(13) 0.5515(3) 0.09567(15) 0.0889(19) Uani 1 1 d G U
C9 C -0.00724(11) 0.4885(3) 0.13564(15) 0.0884(19) Uani 1 1 d G U
H9 H -0.0345 0.5016 0.1492 0.106 Uiso 1 1 calc R U
C10 C 0.01333(9) 0.4063(3) 0.15561(13) 0.0843(19) Uani 1 1 d G U
H10 H -0.0001 0.3637 0.1827 0.101 Uiso 1 1 calc R U
C11 C 0.13620(9) 0.31763(19) 0.18769(11) 0.0726(17) Uani 1 1 d G U
C12 C 0.16469(10) 0.3117(2) 0.13775(11) 0.0739(17) Uani 1 1 d G U
H12 H 0.1550 0.2897 0.0925 0.089 Uiso 1 1 calc R U
C13 C 0.20756(10) 0.3383(3) 0.15476(12) 0.0774(17) Uani 1 1 d G U
H13 H 0.2268 0.3343 0.1210 0.093 Uiso 1 1 calc R U
C14 C 0.22195(9) 0.3709(3) 0.22170(13) 0.0779(18) Uani 1 1 d G U
C15 C 0.19347(8) 0.3768(2) 0.27165(12) 0.0791(18) Uani 1 1 d G U
H15 H 0.2032 0.3988 0.3169 0.095 Uiso 1 1 calc R U
C16 C 0.15059(8) 0.35016(18) 0.25464(11) 0.0760(17) Uani 1 1 d G U
H16 H 0.1313 0.3542 0.2884 0.091 Uiso 1 1 calc R U
C17 C 0.08133(11) 0.2119(2) 0.09268(12) 0.084(2) Uani 1 1 d G U
C18 C 0.06445(12) 0.2401(3) 0.02559(12) 0.086(2) Uani 1 1 d G U
H18 H 0.0501 0.2968 0.0191 0.103 Uiso 1 1 calc R U
C19 C 0.06877(13) 0.1844(3) -0.03187(12) 0.090(2) Uani 1 1 d G U
H19 H 0.0574 0.2034 -0.0772 0.108 Uiso 1 1 calc R U
C20 C 0.08994(15) 0.1005(3) -0.02225(14) 0.092(2) Uani 1 1 d G U
C21 C 0.10682(15) 0.0723(2) 0.04483(14) 0.093(2) Uani 1 1 d G U
H21 H 0.1211 0.0156 0.0513 0.111 Uiso 1 1 calc R U
C22 C 0.10251(13) 0.1280(2) 0.10230(13) 0.088(2) Uani 1 1 d G U
H22 H 0.1139 0.1090 0.1477 0.106 Uiso 1 1 calc R U
C23 C 0.24684(10) 0.3393(2) 0.65320(12) 0.0830(19) Uani 1 1 d G U
C24 C 0.25298(11) 0.3689(3) 0.72256(12) 0.0857(19) Uani 1 1 d G U
H24 H 0.2308 0.3617 0.7510 0.103 Uiso 1 1 calc R U
C25 C 0.29194(12) 0.4091(3) 0.74989(14) 0.0887(19) Uani 1 1 d G U
H25 H 0.2961 0.4291 0.7968 0.106 Uiso 1 1 calc R U
C26 C 0.32477(11) 0.4197(3) 0.70785(15) 0.0882(19) Uani 1 1 d G U
C27 C 0.31862(10) 0.3901(3) 0.63850(15) 0.0877(19) Uani 1 1 d G U
H27 H 0.3408 0.3973 0.6101 0.105 Uiso 1 1 calc R U
C28 C 0.27967(9) 0.3499(3) 0.61117(14) 0.0863(19) Uani 1 1 d G U
H28 H 0.2755 0.3298 0.5643 0.104 Uiso 1 1 calc R U
C29 C 0.15895(11) 0.2868(2) 0.67746(11) 0.0795(18) Uani 1 1 d G U
C30 C 0.14391(13) 0.2066(3) 0.70513(12) 0.0808(18) Uani 1 1 d G U
H30 H 0.1561 0.1497 0.6954 0.097 Uiso 1 1 calc R U
C31 C 0.11082(14) 0.2104(3) 0.74722(12) 0.0843(19) Uani 1 1 d G U
H31 H 0.1006 0.1561 0.7659 0.101 Uiso 1 1 calc R U
C32 C 0.09278(13) 0.2944(4) 0.76165(12) 0.0870(19) Uani 1 1 d G U
C33 C 0.10783(12) 0.3747(3) 0.73398(12) 0.0868(19) Uani 1 1 d G U
H33 H 0.0956 0.4315 0.7437 0.104 Uiso 1 1 calc R U
C34 C 0.14091(11) 0.3709(3) 0.69187(11) 0.0830(19) Uani 1 1 d G U
H34 H 0.1511 0.4251 0.6731 0.100 Uiso 1 1 calc R U
C35 C 0.17342(9) 0.34863(19) 0.54483(11) 0.0724(18) Uani 1 1 d G U
C36 C 0.18254(9) 0.44167(18) 0.54014(11) 0.0748(18) Uani 1 1 d G U
H36 H 0.2026 0.4696 0.5744 0.090 Uiso 1 1 calc R U
C37 C 0.16202(10) 0.49339(17) 0.48484(12) 0.0777(18) Uani 1 1 d G U
H37 H 0.1682 0.5563 0.4817 0.093 Uiso 1 1 calc R U
C38 C 0.13237(9) 0.45210(17) 0.43424(11) 0.0790(18) Uani 1 1 d G U
C39 C 0.12324(8) 0.35908(18) 0.43894(11) 0.0779(18) Uani 1 1 d G U
H39 H 0.1032 0.3312 0.4047 0.094 Uiso 1 1 calc R U
C40 C 0.14377(8) 0.30734(18) 0.49423(11) 0.0757(18) Uani 1 1 d G U
H40 H 0.1376 0.2444 0.4974 0.091 Uiso 1 1 calc R U
C47 C 0.2245(4) 0.0085(8) 0.5590(6) 0.072(2) Uani 1 1 d . U
C48 C 0.2327(4) -0.0682(8) 0.5420(6) 0.0688(18) Uani 1 1 d . U
C49 C 0.2415(4) -0.1613(8) 0.5201(5) 0.0671(17) Uani 1 1 d . U
C50 C 0.2170(4) -0.1993(8) 0.4620(5) 0.0674(18) Uani 1 1 d . U
C51 C 0.2254(4) -0.2874(8) 0.4422(5) 0.068(2) Uani 1 1 d . U
C52 C 0.1824(4) -0.1423(8) 0.4188(6) 0.080(4) Uani 1 1 d . .
H52A H 0.1808 -0.0822 0.4402 0.096 Uiso 1 1 calc R U
H52B H 0.1897 -0.1354 0.3715 0.096 Uiso 1 1 calc R U
H52C H 0.1547 -0.1728 0.4173 0.096 Uiso 1 1 calc R U
C53 C 0.1979(5) -0.3279(9) 0.3776(6) 0.090(4) Uani 1 1 d . .
H53A H 0.2073 -0.3901 0.3699 0.108 Uiso 1 1 calc R U
H53B H 0.1677 -0.3285 0.3853 0.108 Uiso 1 1 calc R U
H53C H 0.2012 -0.2907 0.3367 0.108 Uiso 1 1 calc R U
C54 C 0.0377(4) 0.1590(8) 0.3478(6) 0.066(2) Uani 1 1 d . U
C55 C 0.0264(4) 0.1165(8) 0.3954(6) 0.0661(18) Uani 1 1 d . U
C56 C 0.0125(4) 0.0585(8) 0.4498(6) 0.0659(17) Uani 1 1 d . U
C57 C -0.0113(4) -0.0215(8) 0.4284(6) 0.0684(18) Uani 1 1 d . U
C58 C -0.0242(4) -0.0798(8) 0.4791(6) 0.069(2) Uani 1 1 d . U
C59 C -0.0231(5) -0.0417(10) 0.3512(6) 0.093(4) Uani 1 1 d . .
H59A H -0.0114 0.0059 0.3237 0.112 Uiso 1 1 calc R U
H59B H -0.0111 -0.1006 0.3402 0.112 Uiso 1 1 calc R U
H59C H -0.0543 -0.0434 0.3400 0.112 Uiso 1 1 calc R U
C60 C -0.0503(5) -0.1651(9) 0.4596(7) 0.091(4) Uani 1 1 d . .
H60A H -0.0562 -0.1964 0.5020 0.109 Uiso 1 1 calc R U
H60B H -0.0774 -0.1483 0.4320 0.109 Uiso 1 1 calc R U
H60C H -0.0342 -0.2054 0.4323 0.109 Uiso 1 1 calc R U

loop_
_atom_site_aniso_label
_atom_site_aniso_U_11
_atom_site_aniso_U_22
_atom_site_aniso_U_33
_atom_site_aniso_U_23
_atom_site_aniso_U_13
_atom_site_aniso_U_12
Au1 0.0739(3) 0.0617(3) 0.0544(2) 0.0139(2) 0.0199(2) -0.0009(2)
Au2 0.0958(4) 0.0594(3) 0.0653(3) -0.0054(2) 0.0181(2) 0.0039(2)
P3 0.0719(19) 0.0588(17) 0.0486(13) 0.0113(13) 0.0190(13) -0.0032(14)
P4 0.093(2) 0.0617(19) 0.0593(16) -0.0044(14) 0.0173(16) 0.0050(16)
F41 0.112(6) 0.106(6) 0.109(6) 0.009(5) -0.012(5) -0.020(5)
F42 0.127(7) 0.138(8) 0.089(5) 0.048(5) -0.001(5) 0.006(6)
F43 0.117(7) 0.207(11) 0.102(6) 0.012(7) 0.053(5) 0.019(7)
F44 0.066(5) 0.147(8) 0.128(7) 0.009(6) 0.003(4) -0.021(5)
F45 0.183(10) 0.089(6) 0.165(9) 0.065(6) 0.025(7) 0.054(6)
F46 0.137(8) 0.178(10) 0.161(8) -0.108(8) 0.081(7) -0.072(7)
C5 0.086(4) 0.075(4) 0.082(4) 0.021(3) 0.017(4) 0.001(3)
C6 0.090(4) 0.076(4) 0.084(4) 0.022(3) 0.017(3) 0.000(3)
C7 0.096(4) 0.076(4) 0.089(4) 0.023(3) 0.014(4) 0.000(3)
C8 0.095(4) 0.078(4) 0.094(4) 0.023(3) 0.012(4) 0.005(3)
C9 0.090(4) 0.081(4) 0.095(4) 0.022(4) 0.016(4) 0.006(3)
C10 0.086(4) 0.079(4) 0.090(4) 0.022(3) 0.018(3) 0.003(3)
C11 0.071(4) 0.086(4) 0.063(3) -0.003(3) 0.018(3) -0.005(4)
C12 0.071(4) 0.087(4) 0.067(3) -0.006(3) 0.019(3) -0.005(4)
C13 0.071(4) 0.090(4) 0.075(3) -0.007(4) 0.020(3) -0.005(4)
C14 0.070(4) 0.090(4) 0.075(4) -0.005(4) 0.015(3) -0.005(4)
C15 0.073(4) 0.095(5) 0.071(3) -0.006(4) 0.014(3) -0.005(4)
C16 0.072(4) 0.093(4) 0.065(3) -0.005(3) 0.016(3) -0.005(4)
C17 0.092(5) 0.087(4) 0.078(3) -0.015(4) 0.031(4) -0.017(4)
C18 0.098(5) 0.089(4) 0.076(4) -0.018(4) 0.030(4) -0.018(4)
C19 0.100(5) 0.094(5) 0.081(3) -0.023(4) 0.032(4) -0.020(4)
C20 0.099(5) 0.094(4) 0.088(3) -0.027(4) 0.032(4) -0.021(4)
C21 0.098(5) 0.092(4) 0.093(4) -0.024(4) 0.030(4) -0.016(4)
C22 0.095(5) 0.088(4) 0.086(3) -0.019(4) 0.027(4) -0.015(4)
C23 0.107(5) 0.077(4) 0.065(4) 0.000(4) 0.012(3) -0.006(4)
C24 0.108(5) 0.083(4) 0.067(3) -0.002(4) 0.012(3) -0.008(4)
C25 0.110(5) 0.085(4) 0.070(4) -0.002(4) 0.009(3) -0.009(4)
C26 0.108(5) 0.083(4) 0.072(4) 0.004(4) 0.008(3) -0.009(4)
C27 0.107(5) 0.084(4) 0.072(4) 0.004(4) 0.012(3) -0.008(4)
C28 0.107(5) 0.083(4) 0.069(4) -0.001(4) 0.014(3) -0.007(4)
C29 0.095(5) 0.087(4) 0.059(4) 0.000(3) 0.017(3) 0.004(4)
C30 0.093(5) 0.089(4) 0.062(4) 0.001(3) 0.016(3) 0.002(4)
C31 0.094(5) 0.096(4) 0.065(4) 0.001(4) 0.018(3) 0.001(4)
C32 0.097(5) 0.101(4) 0.066(4) -0.001(4) 0.021(3) 0.004(4)
C33 0.099(5) 0.096(4) 0.068(4) -0.002(4) 0.021(3) 0.007(4)
C34 0.098(5) 0.089(4) 0.064(4) -0.001(4) 0.019(3) 0.007(4)
C35 0.086(4) 0.079(4) 0.055(3) 0.004(3) 0.021(3) 0.002(3)
C36 0.087(4) 0.080(4) 0.060(3) 0.006(3) 0.018(3) 0.002(3)
C37 0.090(5) 0.083(4) 0.062(3) 0.008(3) 0.016(3) 0.002(3)
C38 0.091(5) 0.087(4) 0.061(3) 0.006(3) 0.016(3) 0.004(4)
C39 0.090(5) 0.087(4) 0.058(3) 0.002(3) 0.016(3) 0.002(3)
C40 0.090(5) 0.083(4) 0.057(3) 0.001(3) 0.019(3) 0.002(3)
C47 0.087(5) 0.065(4) 0.066(4) -0.001(4) 0.017(4) 0.001(4)
C48 0.087(5) 0.063(4) 0.059(4) 0.000(3) 0.017(3) -0.003(4)
C49 0.085(5) 0.064(3) 0.055(3) 0.000(3) 0.019(3) -0.003(3)
C50 0.086(5) 0.065(4) 0.055(4) -0.001(3) 0.019(3) -0.001(4)
C51 0.088(5) 0.064(4) 0.054(4) 0.000(3) 0.019(4) -0.002(4)
C52 0.092(10) 0.070(8) 0.079(8) -0.010(6) 0.015(7) 0.013(7)
C53 0.123(12) 0.082(9) 0.063(7) 0.012(7) 0.005(7) -0.005(8)
C54 0.068(5) 0.065(5) 0.067(4) 0.026(4) 0.015(4) 0.007(4)
C55 0.068(4) 0.066(4) 0.066(4) 0.025(3) 0.016(3) 0.007(3)
C56 0.069(4) 0.065(4) 0.066(3) 0.021(3) 0.018(3) 0.002(3)
C57 0.073(4) 0.069(4) 0.065(4) 0.017(3) 0.018(3) -0.001(3)
C58 0.074(5) 0.069(4) 0.065(4) 0.014(4) 0.018(4) -0.006(4)
C59 0.128(12) 0.095(10) 0.057(7) 0.006(7) 0.016(7) -0.021(9)
C60 0.122(12) 0.081(9) 0.072(8) 0.017(7) 0.017(7) -0.016(8)

loop_
_atom_type_symbol
_atom_type_description
_atom_type_scat_dispersion_real
_atom_type_scat_dispersion_imag
_atom_type_scat_source
C C 0.0033 0.0016
;
International Tables for Crystallography
(Vol. C, Tables 4.2.6.8 and 6.1.1.4)
;
H H 0.0000 0.0000
;
International Tables for Crystallography
(Vol. C, Table 6.1.1.4)
;
Au Au -2.0133 8.8022
;
International Tables for Crystallography
(Vol. C, Tables 4.2.6.8 and 6.1.1.4)
;
F F 0.0171 0.0103
;
International Tables for Crystallography
(Vol. C, Tables 4.2.6.8 and 6.1.1.4)
;
P P 0.1023 0.0942
;
International Tables for Crystallography
(Vol. C, Tables 4.2.6.8 and 6.1.1.4)
;

loop_
_geom_angle_atom_site_label_1
_geom_angle_atom_site_label_2
_geom_angle_atom_site_label_3
_geom_angle
_geom_angle_site_symmetry_1
_geom_angle_site_symmetry_3
C54 Au1 P3 175.5(3) . .
C47 Au2 P4 178.5(4) . .
C17 P3 C5 105.53(18) . .
C17 P3 C11 102.5(2) . .
C5 P3 C11 103.4(2) . .
C17 P3 Au1 116.70(17) . .
C5 P3 Au1 115.53(17) . .
C11 P3 Au1 111.57(15) . .
C29 P4 C35 101.7(2) . .
C29 P4 C23 108.6(2) . .
C35 P4 C23 106.2(2) . .
C29 P4 Au2 113.5(2) . .
C35 P4 Au2 113.46(16) . .
C23 P4 Au2 112.54(19) . .
C6 C5 C10 120.0 . .
C6 C5 P3 121.80(13) . .
C10 C5 P3 118.07(12) . .
C5 C6 C7 120.0 . .
C8 C7 C6 120.0 . .
F45 C8 C7 121.1(5) . .
F45 C8 C9 118.9(5) . .
C7 C8 C9 120.0 . .
C8 C9 C10 120.0 . .
C5 C10 C9 120.0 . .
C12 C11 C16 120.0 . .
C12 C11 P3 121.36(11) . .
C16 C11 P3 118.64(11) . .
C13 C12 C11 120.0 . .
C12 C13 C14 120.0 . .
F44 C14 C15 119.4(4) . .
F44 C14 C13 120.5(4) . .
C15 C14 C13 120.0 . .
C14 C15 C16 120.0 . .
C11 C16 C15 120.0 . .
C18 C17 C22 120.0 . .
C18 C17 P3 122.29(13) . .
C22 C17 P3 117.57(13) . .
C19 C18 C17 120.0 . .
C18 C19 C20 120.0 . .
F46 C20 C21 119.8(6) . .
F46 C20 C19 120.2(6) . .
C21 C20 C19 120.0 . .
C22 C21 C20 120.0 . .
C21 C22 C17 120.0 . .
C24 C23 C28 120.0 . .
C24 C23 P4 121.89(13) . .
C28 C23 P4 117.98(13) . .
C25 C24 C23 120.0 . .
C24 C25 C26 120.0 . .
F41 C26 C27 123.4(4) . .
F41 C26 C25 116.3(4) . .
C27 C26 C25 120.0 . .
C26 C27 C28 120.0 . .
C27 C28 C23 120.0 . .
C34 C29 C30 120.0 . .
C34 C29 P4 120.68(14) . .
C30 C29 P4 119.04(14) . .
C31 C30 C29 120.0 . .
C30 C31 C32 120.0 . .
F43 C32 C31 119.5(6) . .
F43 C32 C33 120.4(6) . .
C31 C32 C33 120.0 . .
C34 C33 C32 120.0 . .
C33 C34 C29 120.0 . .
C40 C35 C36 120.0 . .
C40 C35 P4 118.14(14) . .
C36 C35 P4 121.85(14) . .
C37 C36 C35 120.0 . .
C36 C37 C38 120.0 . .
F42 C38 C37 120.2(4) . .
F42 C38 C39 119.8(4) . .
C37 C38 C39 120.0 . .
C40 C39 C38 120.0 . .
C35 C40 C39 120.0 . .
C48 C47 Au2 178.8(11) . .
C47 C48 C49 178.5(14) . .
C50 C49 C51 119.8(11) . 7_546
C50 C49 C48 119.9(11) . .
C51 C49 C48 120.2(10) 7_546 .
C51 C50 C49 119.5(11) . .
C51 C50 C52 120.4(10) . .
C49 C50 C52 120.0(11) . .
C50 C51 C49 120.7(11) . 7_546
C50 C51 C53 118.5(11) . .
C49 C51 C53 120.8(11) 7_546 .
C55 C54 Au1 174.2(11) . .
C54 C55 C56 175.6(13) . .
C57 C56 C58 121.9(10) . 5_556
C57 C56 C55 117.5(10) . .
C58 C56 C55 120.5(11) 5_556 .
C58 C57 C56 119.2(10) . .
C58 C57 C59 120.8(11) . .
C56 C57 C59 120.0(10) . .
C57 C58 C56 118.9(10) . 5_556
C57 C58 C60 121.7(11) . .
C56 C58 C60 119.4(10) 5_556 .

loop_
_geom_bond_atom_site_label_1
_geom_bond_atom_site_label_2
_geom_bond_distance
_geom_bond_site_symmetry_2
Au1 C54 1.995(10) .
Au1 P3 2.270(3) .
Au2 C47 1.944(12) .
Au2 P4 2.258(3) .
P3 C17 1.782(4) .
P3 C5 1.794(4) .
P3 C11 1.806(4) .
P4 C29 1.799(4) .
P4 C35 1.801(4) .
P4 C23 1.818(5) .
F41 C26 1.317(8) .
F42 C38 1.316(7) .
F43 C32 1.325(9) .
F44 C14 1.326(8) .
F45 C8 1.317(8) .
F46 C20 1.338(8) .
C5 C6 1.3899 .
C5 C10 1.3899 .
C6 C7 1.3900 .
C7 C8 1.3900 .
C8 C9 1.3901 .
C9 C10 1.3901 .
C11 C12 1.3900 .
C11 C16 1.3901 .
C12 C13 1.3899 .
C13 C14 1.3899 .
C14 C15 1.3899 .
C15 C16 1.3901 .
C17 C18 1.3901 .
C17 C22 1.3902 .
C18 C19 1.3900 .
C19 C20 1.3901 .
C20 C21 1.3900 .
C21 C22 1.3899 .
C23 C24 1.3901 .
C23 C28 1.3901 .
C24 C25 1.3898 .
C25 C26 1.3903 .
C26 C27 1.3899 .
C27 C28 1.3899 .
C29 C34 1.3900 .
C29 C30 1.3900 .
C30 C31 1.3899 .
C31 C32 1.3900 .
C32 C33 1.3900 .
C33 C34 1.3899 .
C35 C40 1.3900 .
C35 C36 1.3901 .
C36 C37 1.3899 .
C37 C38 1.3900 .
C38 C39 1.3900 .
C39 C40 1.3900 .
C47 C48 1.202(15) .
C48 C49 1.456(15) .
C49 C50 1.386(15) .
C49 C51 1.398(16) 7_546
C50 C51 1.372(15) .
C50 C52 1.521(16) .
C51 C49 1.398(16) 7_546
C51 C53 1.535(16) .
C54 C55 1.194(14) .
C55 C56 1.452(14) .
C56 C57 1.413(16) .
C56 C58 1.402(15) 5_556
C57 C58 1.391(14) .
C57 C59 1.510(15) .
C58 C56 1.402(15) 5_556
C58 C60 1.505(16) .
